data_7718103
loop_
_publ_author_name
'Sun, Jiangtian'
'Sun, Jingwen'
'Jolly, Brandon J.'
'Riu, Martin-Louis Y.'
'Kerr, Tyler A.'
'Lai, Yi-An'
'Pung, Michael J.'
'Liu, Chong'
'Nava, Matthew'

_publ_section_title
;
 Synthesis of [Os(bpy)2(py)(OH2)](PF6)x substituted pyridine complexes;
 characterization of a singly bridged H3O2&#x2212; ligand
;
_journal_issue 12
_journal_name_full 'Dalton Transactions'
_journal_page_first 5109
_journal_page_last 5118
_journal_paper_doi 10.1039/D5DT00419E
_journal_volume 54
_journal_year 2025
_chemical_formula_moiety 'C58 H65 N12 O2 Os2, 5(F6 P), 0.8(C4 H10 O), 1.2(C H4 O)'
_chemical_formula_sum 'C62.4 H77.8 F30 N12 O4 Os2 P5'
_chemical_formula_weight 2165.21
_space_group_crystal_system triclinic
_space_group_IT_number 2
_space_group_name_Hall '-P 1'
_space_group_name_H-M_alt 'P -1'
_atom_sites_solution_hydrogens mixed
_atom_sites_solution_primary direct
_audit_creation_method
;FinalCif V137 by Daniel Kratzert, Freiburg 2024, 
https://dkratzert.de/finalcif.html
;
_audit_update_record
;
2024-06-27 deposited with the CCDC.	2025-02-21 downloaded from the CCDC.
;
_cell_angle_alpha 62.1400(10)
_cell_angle_beta 83.454(2)
_cell_angle_gamma 69.7840(10)
_cell_formula_units_Z 1
_cell_length_a 12.0421(5)
_cell_length_b 13.5806(6)
_cell_length_c 14.2226(6)
_cell_measurement_reflns_used 9935
_cell_measurement_temperature 100(2)
_cell_measurement_theta_max 24.971
_cell_measurement_theta_min 2.4955
_cell_volume 1926.51(14)
_computing_cell_refinement 'SAINT V8.40B'
_computing_data_collection 'Bruker BIS V6.2.12/2019-08-12'
_computing_data_reduction 'SAINT V8.40B'
_computing_molecular_graphics 'ShelXle (H\"ubschle 2011)'
_computing_structure_refinement 'SHELXL-2019/1 (Sheldrick, 2019)'
_computing_structure_solution 'SHELXT 2018/2 (Sheldrick, 2018)'
_diffrn_ambient_environment N~2~
_diffrn_ambient_temperature 100(2)
_diffrn_detector 'Bruker Photon III Area Detector'
_diffrn_detector_area_resol_mean 7.407
_diffrn_detector_type 'CPAD Area Detector'
_diffrn_measured_fraction_theta_full 0.999
_diffrn_measured_fraction_theta_max 0.996
_diffrn_measurement_device 'Fixed Chi Three-Circle Diffractometer'
_diffrn_measurement_device_type 'Bruker D8 Venture'
_diffrn_measurement_method '\w and \f scans'
_diffrn_measurement_specimen_support 'nylon loop'
_diffrn_radiation_monochromator 'Double Bounce Multilayer Mirrors'
_diffrn_radiation_probe x-ray
_diffrn_radiation_type MoK\a
_diffrn_radiation_wavelength 0.71073
_diffrn_reflns_av_R_equivalents 0.0777
_diffrn_reflns_av_unetI/netI 0.0446
_diffrn_reflns_Laue_measured_fraction_full 0.999
_diffrn_reflns_Laue_measured_fraction_max 0.996
_diffrn_reflns_limit_h_max 14
_diffrn_reflns_limit_h_min -14
_diffrn_reflns_limit_k_max 16
_diffrn_reflns_limit_k_min -16
_diffrn_reflns_limit_l_max 17
_diffrn_reflns_limit_l_min -17
_diffrn_reflns_number 53437
_diffrn_reflns_point_group_measured_fraction_full 0.999
_diffrn_reflns_point_group_measured_fraction_max 0.996
_diffrn_reflns_theta_full 25.242
_diffrn_reflns_theta_max 25.484
_diffrn_reflns_theta_min 2.495
_diffrn_source 'Micro Focus Rotating Anode'
_diffrn_source_current 50
_diffrn_source_type 'Bruker TXS'
_diffrn_source_voltage 50
_exptl_absorpt_coefficient_mu 3.526
_exptl_absorpt_correction_T_max 0.7452
_exptl_absorpt_correction_T_min 0.6768
_exptl_absorpt_correction_type multi-scan
_exptl_absorpt_process_details
;SADABS-2016/2 - Bruker AXS area detector scaling and absorption correction:
Krause, L., Herbst-Irmer, R., Sheldrick G.M. & Stalke D., J. Appl. Cryst. 48
(2015) 3-10
;
_exptl_crystal_colour red
_exptl_crystal_density_diffrn 1.866
_exptl_crystal_description block
_exptl_crystal_F_000 1065
_exptl_crystal_size_max 0.05
_exptl_crystal_size_mid 0.04
_exptl_crystal_size_min 0.03
_refine_diff_density_max 0.865
_refine_diff_density_min -0.642
_refine_diff_density_rms 0.120
_refine_ls_extinction_method none
_refine_ls_goodness_of_fit_ref 1.052
_refine_ls_hydrogen_treatment mixed
_refine_ls_matrix_type full
_refine_ls_number_parameters 788
_refine_ls_number_reflns 7142
_refine_ls_number_restraints 841
_refine_ls_restrained_S_all 1.057
_refine_ls_R_factor_all 0.0502
_refine_ls_R_factor_gt 0.0358
_refine_ls_shift/su_max 0.002
_refine_ls_shift/su_mean 0.000
_refine_ls_structure_factor_coef Fsqd
_refine_ls_weighting_details 'w=1/[\s^2^(Fo^2^)+(0.0356P)^2^+4.8583P] where P=(Fo^2^+2Fc^2^)/3'
_refine_ls_weighting_scheme calc
_refine_ls_wR_factor_gt 0.0762
_refine_ls_wR_factor_ref 0.0828
_reflns_Friedel_coverage 0.000
_reflns_number_gt 6058
_reflns_number_total 7142
_reflns_threshold_expression 'I > 2\s(I)'
_cod_data_source_file d5dt00419e2.cif
_cod_data_source_block ucla_nava4_0m_a
_cod_depositor_comments
;
The following automatic conversions were performed:

data item '_diffrn_radiation_probe' value 'X-ray' was changed to
'x-ray' in accordance with the
/home/data/users/saulius/crontab/automatic-downloads/rss-feeds/RSC/lib/dictionaries/cif_core.dic
dictionary named 'cif_core.dic' version 2.4.2 last updated on
2011-04-26.

Automatic conversion script
Id: cif_fix_values 8170 2020-07-09 18:12:32Z antanas 

 Adding full bibliography for 7718102--7718103.cif.
;
_cod_original_formula_sum 'C62.40 H77.80 F30 N12 O4 Os2 P5'
_cod_database_code 7718103
_shelx_shelxl_version_number 2019/1
_shelx_space_group_comment
;
The symmetry employed for this shelxl refinement is uniquely defined
by the following loop, which should always be used as a source of
symmetry information in preference to the above space-group names.
They are only intended as comments.
;
_diffrn_measurement_ambient_temperature_device_make 'Oxford Cryostream'

loop_
_space_group_symop_operation_xyz
'x, y, z'
'-x, -y, -z'

loop_
_atom_site_label
_atom_site_type_symbol
_atom_site_fract_x
_atom_site_fract_y
_atom_site_fract_z
_atom_site_U_iso_or_equiv
_atom_site_adp_type
_atom_site_occupancy
_atom_site_site_symmetry_order
_atom_site_calc_flag
_atom_site_refinement_flags_posn
_atom_site_refinement_flags_adp
_atom_site_refinement_flags_occupancy
_atom_site_disorder_assembly
_atom_site_disorder_group
Os1 Os 0.35269(2) 0.65574(2) 0.58132(2) 0.02794(8) Uani 1 1 d . . . . .
P1 P 0.83526(15) 0.63964(14) 0.57242(14) 0.0471(4) Uani 1 1 d D . . . .
F1 F 0.7185(3) 0.7407(4) 0.5047(4) 0.0794(13) Uani 1 1 d D . . . .
F2 F 0.7859(5) 0.6572(5) 0.6736(4) 0.0862(15) Uani 1 1 d D . . . .
F3 F 0.7671(5) 0.5453(4) 0.6016(4) 0.0889(15) Uani 1 1 d D . . . .
F4 F 0.8844(4) 0.6232(3) 0.4705(3) 0.0630(10) Uani 1 1 d D . . . .
F5 F 0.8967(3) 0.7371(3) 0.5419(3) 0.0580(10) Uani 1 1 d D . . . .
F6 F 0.9515(5) 0.5409(4) 0.6397(4) 0.1002(18) Uani 1 1 d D . . . .
P2 P 0.2913(4) 0.9088(3) 0.8520(3) 0.0466(9) Uani 0.775(6) 1 d D U P A 1
F7 F 0.1574(6) 0.9732(6) 0.8061(6) 0.078(2) Uani 0.775(6) 1 d D U P A 1
F8 F 0.3311(6) 0.9122(5) 0.7413(5) 0.0655(18) Uani 0.775(6) 1 d D U P A 1
F9 F 0.2770(5) 0.7831(5) 0.8903(6) 0.084(2) Uani 0.775(6) 1 d D U P A 1
F10 F 0.2506(7) 0.9036(9) 0.9644(5) 0.100(2) Uani 0.775(6) 1 d D U P A 1
F11 F 0.3093(6) 1.0321(5) 0.8139(5) 0.0676(17) Uani 0.775(6) 1 d D U P A 1
F12 F 0.4247(5) 0.8445(5) 0.8992(5) 0.087(2) Uani 0.775(6) 1 d D U P A 1
P2B P 0.2880(13) 0.9362(12) 0.8612(11) 0.057(3) Uani 0.225(6) 1 d D U P A 2
F7B F 0.1612(18) 0.936(2) 0.837(2) 0.072(6) Uani 0.225(6) 1 d D U P A 2
F8B F 0.350(2) 0.8792(18) 0.7870(17) 0.078(6) Uani 0.225(6) 1 d D U P A 2
F9B F 0.3031(19) 0.8120(16) 0.9630(16) 0.106(7) Uani 0.225(6) 1 d D U P A 2
F10B F 0.2230(15) 0.9962(18) 0.9356(13) 0.061(4) Uani 0.225(6) 1 d D U P A 2
F11B F 0.260(2) 1.0651(14) 0.7617(15) 0.086(6) Uani 0.225(6) 1 d D U P A 2
F12B F 0.4093(14) 0.9402(19) 0.8863(16) 0.085(5) Uani 0.225(6) 1 d D U P A 2
P3 P 0.1522(11) 0.4238(12) 0.9837(11) 0.0758(14) Uani 0.2 1 d D . P B -1
F13 F 0.191(2) 0.380(2) 1.1055(12) 0.079(2) Uani 0.2 1 d D . P B -1
F14 F 0.2663(15) 0.4592(19) 0.9442(16) 0.078(2) Uani 0.2 1 d D . P B -1
F15 F 0.2193(19) 0.2922(14) 0.9983(18) 0.079(2) Uani 0.2 1 d D . P B -1
F16 F 0.0331(16) 0.390(2) 1.0239(17) 0.076(2) Uani 0.2 1 d D . P B -1
F17 F 0.0854(18) 0.5550(14) 0.9730(18) 0.078(2) Uani 0.2 1 d D . P B -1
F18 F 0.096(2) 0.4769(18) 0.8669(12) 0.079(2) Uani 0.2 1 d D . P B -1
P3B P 0.1666(12) 0.4260(12) 0.9803(10) 0.0758(14) Uani 0.2 1 d D . P C -2
F13B F 0.153(2) 0.449(2) 1.0831(14) 0.077(2) Uani 0.2 1 d D . P C -2
F14B F 0.2299(19) 0.5224(17) 0.9238(15) 0.077(2) Uani 0.2 1 d D . P C -2
F15B F 0.2920(15) 0.3244(16) 1.0310(16) 0.079(2) Uani 0.2 1 d D . P C -2
F16B F 0.0931(19) 0.3366(17) 1.0402(15) 0.078(2) Uani 0.2 1 d D . P C -2
F17B F 0.0427(15) 0.5308(16) 0.9253(16) 0.081(2) Uani 0.2 1 d D . P C -2
F18B F 0.177(2) 0.405(2) 0.8790(14) 0.077(2) Uani 0.2 1 d D . P C -2
P3C P 0.0451(15) 0.4801(18) 0.9957(16) 0.0758(14) Uani 0.1 1 d D . P D -3
F13C F 0.133(3) 0.417(3) 0.928(3) 0.078(2) Uani 0.1 1 d D . P D -3
F14C F -0.017(3) 0.383(3) 1.035(3) 0.077(2) Uani 0.1 1 d D . P D -3
F15C F -0.043(3) 0.557(3) 0.891(2) 0.078(3) Uani 0.1 1 d D . P D -3
F16C F 0.121(3) 0.569(3) 0.953(3) 0.076(2) Uani 0.1 1 d D . P D -3
F17C F 0.140(3) 0.390(3) 1.097(2) 0.077(2) Uani 0.1 1 d D . P D -3
F18C F -0.025(3) 0.536(3) 1.068(3) 0.076(2) Uani 0.1 1 d D . P D -3
O2 O -0.251(3) 0.945(3) 0.826(2) 0.071(7) Uani 0.2 1 d D U P E 1
H2A H -0.177207 0.917104 0.839983 0.106 Uiso 0.2 1 calc R U P E 1
C30 C -0.302(4) 0.853(4) 0.886(3) 0.073(11) Uani 0.2 1 d D U P E 1
H30A H -0.381234 0.877577 0.854638 0.109 Uiso 0.2 1 calc . U P F 1
H30B H -0.308029 0.840267 0.959969 0.109 Uiso 0.2 1 calc . U P G 1
H30C H -0.251713 0.780302 0.884078 0.109 Uiso 0.2 1 calc . U P H 1
O3 O -0.317(3) 0.997(3) 0.935(2) 0.089(8) Uani 0.2 1 d D U P I 3
H3A H -0.380772 1.005386 0.966429 0.133 Uiso 0.2 1 calc R U P I 3
C31 C -0.327(7) 0.958(5) 0.859(5) 0.064(9) Uani 0.2 1 d D U P I 3
H31A H -0.250494 0.939834 0.827513 0.095 Uiso 0.2 1 calc . U P J 3
H31B H -0.387429 1.019930 0.802763 0.095 Uiso 0.2 1 calc . U P K 3
H31C H -0.349643 0.886283 0.894923 0.095 Uiso 0.2 1 calc . U P L 3
O4 O -0.357(2) 0.950(2) 0.934(3) 0.067(7) Uani 0.2 1 d D U P M 4
H5A H -0.315630 0.886631 0.983360 0.100 Uiso 0.2 1 calc R U P M 4
C32 C -0.478(2) 0.959(3) 0.947(3) 0.051(8) Uani 0.2 1 d D U P M 4
H32A H -0.520439 1.004030 0.876585 0.077 Uiso 0.2 1 calc . U P N 4
H32B H -0.511730 0.999134 0.990224 0.077 Uiso 0.2 1 calc . U P O 4
H32C H -0.484049 0.879578 0.981770 0.077 Uiso 0.2 1 calc . U P P 4
O5 O -0.229(2) 0.7566(17) 0.9511(17) 0.143(7) Uani 0.2 1 d D . P M -4
C33 C -0.211(4) 0.641(2) 0.963(3) 0.143(7) Uani 0.2 1 d D . P M -4
H33A H -0.237045 0.652708 0.894405 0.172 Uiso 0.2 1 calc R U P M -4
H33B H -0.267923 0.610917 1.015526 0.172 Uiso 0.2 1 calc R U P M -4
C34 C -0.089(5) 0.538(5) 0.998(7) 0.143(7) Uani 0.2 1 d D . P M -4
H34A H -0.038732 0.551694 1.037032 0.215 Uiso 0.2 1 calc . U P Q -4
H34B H -0.050121 0.534924 0.934806 0.215 Uiso 0.2 1 calc . U P R -4
H34C H -0.102636 0.462959 1.044324 0.215 Uiso 0.2 1 calc . U P S -4
C35 C -0.276(4) 0.854(3) 0.852(2) 0.143(7) Uani 0.2 1 d D . P M -4
H35A H -0.343305 0.843457 0.828146 0.172 Uiso 0.2 1 calc R U P M -4
H35B H -0.214667 0.854734 0.799253 0.172 Uiso 0.2 1 calc R U P M -4
C36 C -0.319(7) 0.973(4) 0.852(5) 0.143(7) Uani 0.2 1 d D . P M -4
H36A H -0.378418 0.972669 0.905366 0.215 Uiso 0.2 1 calc . U P T -4
H36B H -0.353709 1.035154 0.781736 0.215 Uiso 0.2 1 calc . U P U -4
H36C H -0.251555 0.987056 0.870478 0.215 Uiso 0.2 1 calc . U P V -4
O5B O -0.229(2) 0.7566(17) 0.9511(17) 0.143(7) Uani 0.2 1 d . . P W -5
C33B C -0.211(4) 0.641(2) 0.963(3) 0.143(7) Uani 0.2 1 d . . P W -5
H33C H -0.142730 0.617686 0.923692 0.172 Uiso 0.2 1 calc R U P W -5
H33D H -0.282473 0.639743 0.936559 0.172 Uiso 0.2 1 calc R U P W -5
C34B C -0.184(8) 0.545(6) 1.101(6) 0.143(7) Uani 0.2 1 d . . P W -5
H34D H -0.118864 0.554425 1.128055 0.215 Uiso 0.2 1 calc . U P X -5
H34E H -0.161657 0.463167 1.113036 0.215 Uiso 0.2 1 calc . U P Y -5
H34F H -0.255389 0.563534 1.138220 0.215 Uiso 0.2 1 calc . U P Z -5
C35B C -0.276(4) 0.854(3) 0.852(2) 0.143(7) Uani 0.2 1 d . . P W -5
H35C H -0.343305 0.843457 0.828146 0.172 Uiso 0.2 1 calc R U P W -5
H35D H -0.214667 0.854734 0.799253 0.172 Uiso 0.2 1 calc R U P W -5
C36B C -0.319(7) 0.973(4) 0.852(5) 0.143(7) Uani 0.2 1 d . . P W -5
H36D H -0.404943 0.997977 0.857228 0.215 Uiso 0.2 1 calc . U P A -5
H36E H -0.297792 1.031172 0.786566 0.215 Uiso 0.2 1 calc . U P B -5
H36F H -0.280947 0.965729 0.913786 0.215 Uiso 0.2 1 calc . U P C -5
O1 O 0.5046(3) 0.5770(3) 0.5195(3) 0.0303(8) Uani 1 1 d D . . . .
H1A H 0.500000 0.500000 0.500000 0.045 Uiso 1 2 d S U P . .
H1B H 0.577(3) 0.555(5) 0.554(4) 0.045 Uiso 1 1 d D U . . .
N1 N 0.3696(4) 0.8201(4) 0.5023(4) 0.0305(10) Uani 1 1 d . . . . .
N2 N 0.2072(4) 0.7520(4) 0.6263(4) 0.0347(11) Uani 1 1 d . . . . .
N3 N 0.4491(4) 0.6007(4) 0.7156(4) 0.0321(10) Uani 1 1 d . . . . .
N4 N 0.3471(4) 0.4868(4) 0.6720(4) 0.0318(10) Uani 1 1 d . . . . .
N5 N 0.2580(4) 0.7025(4) 0.4433(4) 0.0304(10) Uani 1 1 d . . . . .
N6 N 0.0326(4) 0.7572(4) 0.1235(4) 0.0413(12) Uani 1 1 d . . . . .
C1 C 0.4584(5) 0.8462(5) 0.4409(5) 0.0381(13) Uani 1 1 d . . . . .
H1 H 0.518513 0.785066 0.431096 0.046 Uiso 1 1 calc R U . . .
C2 C 0.4662(6) 0.9585(5) 0.3911(5) 0.0461(15) Uani 1 1 d . . . . .
H2 H 0.531158 0.973856 0.349110 0.055 Uiso 1 1 calc R U . . .
C3 C 0.3784(6) 1.0472(5) 0.4035(6) 0.0519(17) Uani 1 1 d . . . . .
H3 H 0.381641 1.125166 0.369816 0.062 Uiso 1 1 calc R U . . .
C4 C 0.2856(6) 1.0225(5) 0.4651(5) 0.0465(15) Uani 1 1 d . . . . .
H4 H 0.224062 1.083441 0.474064 0.056 Uiso 1 1 calc R U . . .
C5 C 0.2822(5) 0.9082(5) 0.5140(4) 0.0344(12) Uani 1 1 d . . . . .
C6 C 0.1899(5) 0.8703(5) 0.5841(4) 0.0356(13) Uani 1 1 d . . . . .
C7 C 0.0938(6) 0.9445(6) 0.6085(5) 0.0473(16) Uani 1 1 d . . . . .
H7 H 0.084260 1.025979 0.579252 0.057 Uiso 1 1 calc R U . . .
C8 C 0.0120(6) 0.9006(6) 0.6750(5) 0.0551(18) Uani 1 1 d . . . . .
H8 H -0.055257 0.951352 0.691038 0.066 Uiso 1 1 calc R U . . .
C9 C 0.0293(6) 0.7821(7) 0.7178(5) 0.0541(18) Uani 1 1 d . . . . .
H9 H -0.025662 0.749678 0.764645 0.065 Uiso 1 1 calc R U . . .
C10 C 0.1271(5) 0.7105(6) 0.6922(5) 0.0463(15) Uani 1 1 d . . . . .
H10 H 0.138168 0.628641 0.722477 0.056 Uiso 1 1 calc R U . . .
C11 C 0.4936(5) 0.6682(5) 0.7364(5) 0.0419(14) Uani 1 1 d . . . . .
H11 H 0.476249 0.748993 0.686083 0.050 Uiso 1 1 calc R U . . .
C12 C 0.5624(6) 0.6250(6) 0.8268(5) 0.0467(15) Uani 1 1 d . . . . .
H12 H 0.592353 0.675136 0.838015 0.056 Uiso 1 1 calc R U . . .
C13 C 0.5874(6) 0.5085(6) 0.9008(5) 0.0464(15) Uani 1 1 d . . . . .
H13 H 0.635088 0.476704 0.963800 0.056 Uiso 1 1 calc R U . . .
C14 C 0.5425(5) 0.4391(5) 0.8822(5) 0.0416(14) Uani 1 1 d . . . . .
H14 H 0.558534 0.358545 0.932995 0.050 Uiso 1 1 calc R U . . .
C15 C 0.4732(5) 0.4853(5) 0.7895(4) 0.0323(12) Uani 1 1 d . . . . .
C16 C 0.4191(5) 0.4207(5) 0.7628(5) 0.0364(13) Uani 1 1 d . . . . .
C17 C 0.4362(5) 0.3011(5) 0.8237(5) 0.0414(14) Uani 1 1 d . . . . .
H17 H 0.484762 0.256837 0.887860 0.050 Uiso 1 1 calc R U . . .
C18 C 0.3826(6) 0.2465(5) 0.7911(5) 0.0467(16) Uani 1 1 d . . . . .
H18 H 0.395211 0.164245 0.831136 0.056 Uiso 1 1 calc R U . . .
C19 C 0.3110(5) 0.3134(5) 0.7000(5) 0.0423(14) Uani 1 1 d . . . . .
H19 H 0.273193 0.277546 0.676171 0.051 Uiso 1 1 calc R U . . .
C20 C 0.2933(5) 0.4318(5) 0.6427(5) 0.0366(13) Uani 1 1 d . . . . .
H20 H 0.241585 0.476891 0.580382 0.044 Uiso 1 1 calc R U . . .
C21 C 0.3130(5) 0.7219(5) 0.3504(4) 0.0337(12) Uani 1 1 d . . . . .
H21 H 0.396237 0.706396 0.350955 0.040 Uiso 1 1 calc R U . . .
C22 C 0.2529(5) 0.7631(5) 0.2558(5) 0.0357(13) Uani 1 1 d . . . . .
H22 H 0.295231 0.774238 0.192983 0.043 Uiso 1 1 calc R U . . .
C23 C 0.1321(5) 0.7884(5) 0.2508(4) 0.0336(12) Uani 1 1 d . . . . .
C24 C 0.0755(5) 0.7697(5) 0.3455(5) 0.0358(13) Uani 1 1 d . . . . .
H24 H -0.008049 0.787896 0.345700 0.043 Uiso 1 1 calc R U . . .
C25 C 0.1403(5) 0.7249(5) 0.4388(5) 0.0343(12) Uani 1 1 d . . . . .
H25 H 0.100025 0.709142 0.503011 0.041 Uiso 1 1 calc R U . . .
C26 C 0.0649(5) 0.8422(5) 0.1461(5) 0.0396(14) Uani 1 1 d . . . . .
H26A H 0.113167 0.879888 0.088270 0.048 Uiso 1 1 calc R U . . .
H26B H -0.008933 0.905165 0.144073 0.048 Uiso 1 1 calc R U . . .
C27 C 0.1390(6) 0.6557(5) 0.1330(5) 0.0480(16) Uani 1 1 d . . . . .
H27A H 0.117017 0.605837 0.111387 0.072 Uiso 1 1 calc R U . . .
H27B H 0.171186 0.609320 0.207009 0.072 Uiso 1 1 calc R U . . .
H27C H 0.199097 0.685070 0.086721 0.072 Uiso 1 1 calc R U . . .
C28 C -0.0580(6) 0.7133(6) 0.1980(6) 0.0547(17) Uani 1 1 d . . . . .
H28A H -0.126471 0.780792 0.193729 0.082 Uiso 1 1 calc R U . . .
H28B H -0.022881 0.666102 0.271086 0.082 Uiso 1 1 calc R U . . .
H28C H -0.083683 0.664436 0.177722 0.082 Uiso 1 1 calc R U . . .
C29 C -0.0211(7) 0.8229(7) 0.0125(5) 0.066(2) Uani 1 1 d . . . . .
H29A H 0.037531 0.849967 -0.037553 0.100 Uiso 1 1 calc R U . . .
H29B H -0.090044 0.891222 0.005541 0.100 Uiso 1 1 calc R U . . .
H29C H -0.046148 0.770675 -0.003576 0.100 Uiso 1 1 calc R U . . .

loop_
_atom_site_aniso_label
_atom_site_aniso_U_11
_atom_site_aniso_U_22
_atom_site_aniso_U_33
_atom_site_aniso_U_23
_atom_site_aniso_U_13
_atom_site_aniso_U_12
Os1 0.02651(12) 0.02556(11) 0.03264(12) -0.01511(9) 0.00762(8) -0.00903(8)
P1 0.0500(10) 0.0390(9) 0.0534(10) -0.0210(8) 0.0060(8) -0.0172(8)
F1 0.043(2) 0.080(3) 0.117(4) -0.057(3) -0.010(2) -0.002(2)
F2 0.109(4) 0.115(4) 0.076(3) -0.061(3) 0.042(3) -0.070(3)
F3 0.147(5) 0.076(3) 0.074(3) -0.039(3) 0.027(3) -0.072(3)
F4 0.065(3) 0.061(2) 0.069(3) -0.038(2) 0.013(2) -0.019(2)
F5 0.044(2) 0.044(2) 0.089(3) -0.035(2) 0.016(2) -0.0161(17)
F6 0.117(4) 0.055(3) 0.093(4) -0.026(3) -0.044(3) 0.016(3)
P2 0.0416(14) 0.0425(17) 0.0442(14) -0.0100(12) 0.0120(11) -0.0181(12)
F7 0.058(4) 0.064(5) 0.101(5) -0.043(4) -0.006(3) 0.003(3)
F8 0.086(4) 0.059(4) 0.064(4) -0.033(3) 0.026(3) -0.037(3)
F9 0.078(4) 0.054(3) 0.096(4) -0.006(3) 0.012(3) -0.038(3)
F10 0.109(5) 0.133(6) 0.067(4) -0.045(4) 0.039(4) -0.063(5)
F11 0.092(4) 0.041(3) 0.077(4) -0.030(3) 0.011(3) -0.027(3)
F12 0.061(3) 0.065(4) 0.107(4) -0.013(3) -0.018(3) -0.019(3)
P2B 0.052(4) 0.055(5) 0.056(4) -0.016(4) 0.012(4) -0.026(4)
F7B 0.065(8) 0.062(8) 0.079(9) -0.019(7) 0.015(7) -0.033(7)
F8B 0.083(8) 0.049(8) 0.076(9) -0.017(7) 0.021(8) -0.014(7)
F9B 0.086(8) 0.073(8) 0.082(8) 0.012(8) 0.019(8) -0.011(8)
F10B 0.059(8) 0.073(8) 0.045(7) -0.035(7) 0.017(6) -0.010(7)
F11B 0.081(9) 0.062(8) 0.080(9) -0.012(8) 0.011(8) -0.015(8)
F12B 0.062(8) 0.077(9) 0.093(9) -0.024(8) 0.009(7) -0.019(8)
P3 0.101(4) 0.089(3) 0.073(3) -0.052(3) 0.013(3) -0.055(3)
F13 0.103(5) 0.096(5) 0.076(3) -0.054(3) 0.014(3) -0.056(4)
F14 0.105(4) 0.095(5) 0.076(4) -0.056(4) 0.016(3) -0.059(4)
F15 0.103(5) 0.092(4) 0.079(5) -0.054(3) 0.015(4) -0.056(4)
F16 0.101(5) 0.087(5) 0.076(4) -0.050(4) 0.013(3) -0.054(4)
F17 0.105(5) 0.091(4) 0.077(4) -0.053(3) 0.014(4) -0.057(4)
F18 0.111(5) 0.088(5) 0.075(3) -0.051(3) 0.012(3) -0.059(4)
P3B 0.101(4) 0.089(3) 0.073(3) -0.052(3) 0.013(3) -0.055(3)
F13B 0.104(5) 0.088(5) 0.075(4) -0.051(4) 0.013(3) -0.055(4)
F14B 0.100(5) 0.090(5) 0.075(4) -0.050(4) 0.012(4) -0.054(4)
F15B 0.103(4) 0.092(4) 0.077(4) -0.053(4) 0.012(3) -0.054(3)
F16B 0.102(5) 0.091(5) 0.076(4) -0.053(4) 0.016(4) -0.056(4)
F17B 0.101(4) 0.095(4) 0.078(4) -0.051(3) 0.014(3) -0.054(3)
F18B 0.097(5) 0.097(5) 0.076(4) -0.054(4) 0.015(3) -0.057(4)
P3C 0.101(4) 0.089(3) 0.073(3) -0.052(3) 0.013(3) -0.055(3)
F13C 0.104(5) 0.092(5) 0.074(4) -0.052(4) 0.013(4) -0.055(4)
F14C 0.103(5) 0.090(5) 0.074(4) -0.052(4) 0.013(4) -0.056(4)
F15C 0.104(5) 0.092(5) 0.074(4) -0.051(3) 0.012(4) -0.056(4)
F16C 0.102(5) 0.091(5) 0.074(5) -0.052(4) 0.013(4) -0.056(4)
F17C 0.102(5) 0.092(5) 0.073(4) -0.052(3) 0.013(3) -0.055(4)
F18C 0.100(5) 0.091(5) 0.075(4) -0.053(4) 0.013(4) -0.056(4)
O2 0.106(19) 0.053(14) 0.040(13) 0.000(11) -0.015(14) -0.037(14)
C30 0.055(18) 0.09(2) 0.039(17) 0.002(17) -0.021(15) -0.029(17)
O3 0.11(2) 0.079(17) 0.059(15) -0.010(14) -0.002(15) -0.041(16)
C31 0.09(2) 0.058(16) 0.056(18) -0.015(16) -0.033(17) -0.045(17)
O4 0.072(14) 0.056(13) 0.064(14) 0.000(12) -0.016(12) -0.045(11)
C32 0.049(17) 0.030(15) 0.058(18) -0.007(13) -0.042(15) 0.001(13)
O5 0.183(16) 0.092(10) 0.130(14) -0.031(10) -0.052(13) -0.027(12)
C33 0.183(16) 0.092(10) 0.130(14) -0.031(10) -0.052(13) -0.027(12)
C34 0.183(16) 0.092(10) 0.130(14) -0.031(10) -0.052(13) -0.027(12)
C35 0.183(16) 0.092(10) 0.130(14) -0.031(10) -0.052(13) -0.027(12)
C36 0.183(16) 0.092(10) 0.130(14) -0.031(10) -0.052(13) -0.027(12)
O5B 0.183(16) 0.092(10) 0.130(14) -0.031(10) -0.052(13) -0.027(12)
C33B 0.183(16) 0.092(10) 0.130(14) -0.031(10) -0.052(13) -0.027(12)
C34B 0.183(16) 0.092(10) 0.130(14) -0.031(10) -0.052(13) -0.027(12)
C35B 0.183(16) 0.092(10) 0.130(14) -0.031(10) -0.052(13) -0.027(12)
C36B 0.183(16) 0.092(10) 0.130(14) -0.031(10) -0.052(13) -0.027(12)
O1 0.028(2) 0.031(2) 0.039(2) -0.0217(17) 0.0056(16) -0.0106(17)
N1 0.029(2) 0.026(2) 0.039(3) -0.016(2) 0.001(2) -0.009(2)
N2 0.035(3) 0.037(3) 0.032(3) -0.018(2) 0.003(2) -0.008(2)
N3 0.030(2) 0.033(3) 0.039(3) -0.022(2) 0.012(2) -0.011(2)
N4 0.028(2) 0.032(2) 0.034(3) -0.016(2) 0.012(2) -0.012(2)
N5 0.029(2) 0.025(2) 0.037(3) -0.016(2) 0.009(2) -0.0091(19)
N6 0.039(3) 0.043(3) 0.038(3) -0.011(2) -0.003(2) -0.019(2)
C1 0.036(3) 0.036(3) 0.044(3) -0.019(3) 0.008(3) -0.015(3)
C2 0.048(4) 0.043(4) 0.051(4) -0.019(3) 0.001(3) -0.023(3)
C3 0.062(4) 0.029(3) 0.061(4) -0.015(3) -0.004(3) -0.018(3)
C4 0.048(4) 0.028(3) 0.062(4) -0.025(3) -0.003(3) -0.004(3)
C5 0.032(3) 0.029(3) 0.039(3) -0.018(3) -0.002(2) -0.002(2)
C6 0.033(3) 0.035(3) 0.037(3) -0.021(3) -0.001(2) -0.002(3)
C7 0.043(4) 0.044(4) 0.050(4) -0.029(3) -0.001(3) 0.002(3)
C8 0.037(4) 0.062(5) 0.053(4) -0.033(4) 0.002(3) 0.009(3)
C9 0.038(4) 0.075(5) 0.048(4) -0.034(4) 0.019(3) -0.014(3)
C10 0.038(3) 0.047(4) 0.051(4) -0.025(3) 0.017(3) -0.012(3)
C11 0.044(4) 0.038(3) 0.049(4) -0.026(3) 0.008(3) -0.014(3)
C12 0.047(4) 0.058(4) 0.054(4) -0.040(4) 0.003(3) -0.019(3)
C13 0.041(4) 0.061(4) 0.041(4) -0.029(3) 0.004(3) -0.013(3)
C14 0.039(3) 0.041(3) 0.036(3) -0.014(3) 0.007(3) -0.009(3)
C15 0.025(3) 0.037(3) 0.035(3) -0.018(3) 0.010(2) -0.009(2)
C16 0.030(3) 0.034(3) 0.041(3) -0.016(3) 0.011(2) -0.010(2)
C17 0.035(3) 0.037(3) 0.045(4) -0.013(3) 0.009(3) -0.014(3)
C18 0.049(4) 0.036(3) 0.049(4) -0.010(3) 0.010(3) -0.022(3)
C19 0.042(4) 0.038(3) 0.052(4) -0.022(3) 0.018(3) -0.023(3)
C20 0.034(3) 0.044(3) 0.039(3) -0.021(3) 0.013(2) -0.022(3)
C21 0.024(3) 0.035(3) 0.043(3) -0.019(3) 0.010(2) -0.011(2)
C22 0.032(3) 0.036(3) 0.040(3) -0.018(3) 0.008(2) -0.015(3)
C23 0.034(3) 0.028(3) 0.040(3) -0.015(2) 0.004(2) -0.013(2)
C24 0.023(3) 0.035(3) 0.047(3) -0.021(3) 0.004(2) -0.005(2)
C25 0.028(3) 0.036(3) 0.041(3) -0.021(3) 0.012(2) -0.012(2)
C26 0.035(3) 0.032(3) 0.043(3) -0.011(3) 0.002(3) -0.010(3)
C27 0.056(4) 0.045(4) 0.051(4) -0.028(3) 0.006(3) -0.018(3)
C28 0.045(4) 0.057(4) 0.064(4) -0.020(4) 0.007(3) -0.032(3)
C29 0.066(5) 0.083(5) 0.047(4) -0.012(4) -0.014(4) -0.042(4)

loop_
_atom_type_symbol
_atom_type_description
_atom_type_scat_dispersion_real
_atom_type_scat_dispersion_imag
_atom_type_scat_source
C C 0.0033 0.0016 'International Tables Vol C Tables 4.2.6.8 and 6.1.1.4'
F F 0.0171 0.0103 'International Tables Vol C Tables 4.2.6.8 and 6.1.1.4'
N N 0.0061 0.0033 'International Tables Vol C Tables 4.2.6.8 and 6.1.1.4'
O O 0.0106 0.0060 'International Tables Vol C Tables 4.2.6.8 and 6.1.1.4'
P P 0.1023 0.0942 'International Tables Vol C Tables 4.2.6.8 and 6.1.1.4'
Os Os -1.2165 7.6030 'International Tables Vol C Tables 4.2.6.8 and 6.1.1.4'
H H 0.0000 0.0000 'International Tables Vol C Tables 4.2.6.8 and 6.1.1.4'

loop_
_geom_angle_atom_site_label_1
_geom_angle_atom_site_label_2
_geom_angle_atom_site_label_3
_geom_angle
_geom_angle_site_symmetry_1
_geom_angle_site_symmetry_3
_geom_angle_publ_flag
N3 Os1 N2 92.30(17) . . ?
N3 Os1 N1 96.26(17) . . ?
N2 Os1 N1 78.93(18) . . ?
N3 Os1 N4 78.23(18) . . ?
N2 Os1 N4 101.80(17) . . ?
N1 Os1 N4 174.45(18) . . ?
N3 Os1 N5 176.59(17) . . ?
N2 Os1 N5 90.37(17) . . ?
N1 Os1 N5 86.34(16) . . ?
N4 Os1 N5 99.14(17) . . ?
N3 Os1 O1 90.31(15) . . ?
N2 Os1 O1 172.65(16) . . ?
N1 Os1 O1 93.97(15) . . ?
N4 Os1 O1 85.45(15) . . ?
N5 Os1 O1 87.29(15) . . ?
F6 P1 F2 90.3(3) . . ?
F6 P1 F4 90.0(3) . . ?
F2 P1 F4 179.5(3) . . ?
F6 P1 F1 179.1(3) . . ?
F2 P1 F1 89.3(3) . . ?
F4 P1 F1 90.3(2) . . ?
F6 P1 F5 89.6(3) . . ?
F2 P1 F5 89.2(2) . . ?
F4 P1 F5 90.4(2) . . ?
F1 P1 F5 89.6(2) . . ?
F6 P1 F3 92.9(3) . . ?
F2 P1 F3 90.1(2) . . ?
F4 P1 F3 90.3(2) . . ?
F1 P1 F3 87.9(3) . . ?
F5 P1 F3 177.4(3) . . ?
F8 P2 F12 90.9(4) . . ?
F8 P2 F7 89.8(4) . . ?
F12 P2 F7 179.3(5) . . ?
F8 P2 F11 89.9(4) . . ?
F12 P2 F11 88.9(4) . . ?
F7 P2 F11 91.0(4) . . ?
F8 P2 F10 179.2(5) . . ?
F12 P2 F10 89.2(4) . . ?
F7 P2 F10 90.1(4) . . ?
F11 P2 F10 90.9(4) . . ?
F8 P2 F9 89.5(4) . . ?
F12 P2 F9 89.7(4) . . ?
F7 P2 F9 90.4(4) . . ?
F11 P2 F9 178.5(4) . . ?
F10 P2 F9 89.7(4) . . ?
F12B P2B F8B 90.2(12) . . ?
F12B P2B F9B 93.5(12) . . ?
F8B P2B F9B 93.7(12) . . ?
F12B P2B F7B 177.5(14) . . ?
F8B P2B F7B 92.1(13) . . ?
F9B P2B F7B 87.1(12) . . ?
F12B P2B F11B 90.3(12) . . ?
F8B P2B F11B 90.0(12) . . ?
F9B P2B F11B 174.7(13) . . ?
F7B P2B F11B 89.0(12) . . ?
F12B P2B F10B 90.4(11) . . ?
F8B P2B F10B 179.0(14) . . ?
F9B P2B F10B 87.0(12) . . ?
F7B P2B F10B 87.2(12) . . ?
F11B P2B F10B 89.3(11) . . ?
F14 P3 F18 94.4(11) . . ?
F14 P3 F15 91.9(11) . . ?
F18 P3 F15 96.1(11) . . ?
F14 P3 F13 90.8(11) . . ?
F18 P3 F13 172.1(14) . . ?
F15 P3 F13 89.6(11) . . ?
F14 P3 F16 179.0(13) . . ?
F18 P3 F16 85.3(10) . . ?
F15 P3 F16 89.2(11) . . ?
F13 P3 F16 89.3(11) . . ?
F14 P3 F17 88.3(11) . . ?
F18 P3 F17 85.7(11) . . ?
F15 P3 F17 178.2(13) . . ?
F13 P3 F17 88.5(11) . . ?
F16 P3 F17 90.7(11) . . ?
F18B P3B F14B 91.0(10) . . ?
F18B P3B F15B 91.5(11) . . ?
F14B P3B F15B 90.7(11) . . ?
F18B P3B F16B 92.3(10) . . ?
F14B P3B F16B 174.8(13) . . ?
F15B P3B F16B 93.1(11) . . ?
F18B P3B F13B 178.9(14) . . ?
F14B P3B F13B 89.2(10) . . ?
F15B P3B F13B 89.6(11) . . ?
F16B P3B F13B 87.4(10) . . ?
F18B P3B F17B 87.3(11) . . ?
F14B P3B F17B 87.5(11) . . ?
F15B P3B F17B 177.8(13) . . ?
F16B P3B F17B 88.7(11) . . ?
F13B P3B F17B 91.6(11) . . ?
F18C P3C F14C 94.2(14) . . ?
F18C P3C F15C 99.9(14) . . ?
F14C P3C F15C 89.3(14) . . ?
F18C P3C F16C 91.6(14) . . ?
F14C P3C F16C 173.4(16) . . ?
F15C P3C F16C 92.8(14) . . ?
F18C P3C F17C 86.6(14) . . ?
F14C P3C F17C 87.4(14) . . ?
F15C P3C F17C 172.9(16) . . ?
F16C P3C F17C 89.8(14) . . ?
F18C P3C F13C 173.1(16) . . ?
F14C P3C F13C 89.0(14) . . ?
F15C P3C F13C 86.3(13) . . ?
F16C P3C F13C 84.9(13) . . ?
F17C P3C F13C 87.4(14) . . ?
C36 O4 C32 121(5) . . ?
C35 O5 C33 118(3) . . ?
O5 C33 C34 124(4) . . ?
O5 C35 C36 115(4) . . ?
O4 C36 C35 101(5) . . ?
C35B O5B C33B 118(3) . . ?
O5B C33B C34B 106(3) . . ?
O5B C35B C36B 115(4) . . ?
H1B O1 H1A 111(4) . . ?
H1B O1 Os1 116(4) . . ?
H1A O1 Os1 116.2(2) . . ?
H1B O1 O1 111(4) . 2_666 ?
H1A O1 O1 0.00(13) . 2_666 ?
Os1 O1 O1 116.2(2) . 2_666 ?
C1 N1 C5 118.6(5) . . ?
C1 N1 Os1 125.3(4) . . ?
C5 N1 Os1 116.1(4) . . ?
C10 N2 C6 117.7(5) . . ?
C10 N2 Os1 126.1(4) . . ?
C6 N2 Os1 116.2(4) . . ?
C11 N3 C15 117.7(5) . . ?
C11 N3 Os1 125.5(4) . . ?
C15 N3 Os1 116.7(4) . . ?
C20 N4 C16 117.9(5) . . ?
C20 N4 Os1 126.3(4) . . ?
C16 N4 Os1 115.1(4) . . ?
C25 N5 C21 116.7(5) . . ?
C25 N5 Os1 122.9(4) . . ?
C21 N5 Os1 120.2(4) . . ?
C27 N6 C29 109.4(5) . . ?
C27 N6 C28 109.9(5) . . ?
C29 N6 C28 108.2(5) . . ?
C27 N6 C26 111.1(4) . . ?
C29 N6 C26 107.6(5) . . ?
C28 N6 C26 110.6(5) . . ?
N1 C1 C2 122.7(6) . . ?
C3 C2 C1 118.7(6) . . ?
C2 C3 C4 119.5(6) . . ?
C3 C4 C5 119.6(6) . . ?
N1 C5 C4 120.9(5) . . ?
N1 C5 C6 114.4(5) . . ?
C4 C5 C6 124.6(5) . . ?
N2 C6 C7 121.4(6) . . ?
N2 C6 C5 114.3(5) . . ?
C7 C6 C5 124.3(5) . . ?
C8 C7 C6 120.0(6) . . ?
C9 C8 C7 118.8(6) . . ?
C8 C9 C10 119.5(6) . . ?
N2 C10 C9 122.6(6) . . ?
N3 C11 C12 123.1(6) . . ?
C11 C12 C13 119.2(6) . . ?
C14 C13 C12 118.8(6) . . ?
C13 C14 C15 120.7(6) . . ?
N3 C15 C14 120.5(5) . . ?
N3 C15 C16 114.2(5) . . ?
C14 C15 C16 125.3(5) . . ?
N4 C16 C17 121.1(5) . . ?
N4 C16 C15 114.8(5) . . ?
C17 C16 C15 124.0(5) . . ?
C18 C17 C16 120.0(6) . . ?
C19 C18 C17 118.4(6) . . ?
C18 C19 C20 120.5(6) . . ?
N4 C20 C19 122.1(6) . . ?
N5 C21 C22 122.5(5) . . ?
C21 C22 C23 120.7(5) . . ?
C22 C23 C24 116.8(5) . . ?
C22 C23 C26 120.8(5) . . ?
C24 C23 C26 122.2(5) . . ?
C25 C24 C23 120.2(5) . . ?
N5 C25 C24 123.0(5) . . ?
C23 C26 N6 115.2(4) . . ?

loop_
_geom_bond_atom_site_label_1
_geom_bond_atom_site_label_2
_geom_bond_distance
_geom_bond_site_symmetry_2
_geom_bond_publ_flag
Os1 N3 2.032(5) . ?
Os1 N2 2.033(4) . ?
Os1 N1 2.051(4) . ?
Os1 N4 2.062(4) . ?
Os1 N5 2.098(5) . ?
Os1 O1 2.103(3) . ?
P1 F6 1.575(4) . ?
P1 F2 1.585(4) . ?
P1 F4 1.586(4) . ?
P1 F1 1.590(4) . ?
P1 F5 1.599(4) . ?
P1 F3 1.625(4) . ?
P2 F8 1.576(6) . ?
P2 F12 1.588(6) . ?
P2 F7 1.588(6) . ?
P2 F11 1.588(5) . ?
P2 F10 1.594(6) . ?
P2 F9 1.597(6) . ?
P2B F12B 1.567(13) . ?
P2B F8B 1.567(13) . ?
P2B F9B 1.594(13) . ?
P2B F7B 1.601(13) . ?
P2B F11B 1.603(13) . ?
P2B F10B 1.603(13) . ?
P3 F14 1.569(11) . ?
P3 F18 1.590(11) . ?
P3 F15 1.608(11) . ?
P3 F13 1.613(11) . ?
P3 F16 1.619(11) . ?
P3 F17 1.621(11) . ?
P3B F18B 1.577(11) . ?
P3B F14B 1.584(11) . ?
P3B F15B 1.607(11) . ?
P3B F16B 1.609(11) . ?
P3B F13B 1.612(11) . ?
P3B F17B 1.619(12) . ?
P3C F18C 1.558(14) . ?
P3C F14C 1.585(12) . ?
P3C F15C 1.607(12) . ?
P3C F16C 1.613(12) . ?
P3C F17C 1.624(12) . ?
P3C F13C 1.636(12) . ?
O2 C30 1.44(2) . ?
O3 C31 1.44(2) . ?
O4 C36 1.13(7) . ?
O4 C32 1.405(19) . ?
O5 C35 1.408(19) . ?
O5 C33 1.433(19) . ?
C33 C34 1.57(2) . ?
C35 C36 1.52(2) . ?
O5B C35B 1.408(19) . ?
O5B C33B 1.433(19) . ?
C33B C34B 1.76(8) . ?
C35B C36B 1.52(2) . ?
O1 H1B 0.93(2) . ?
O1 H1A 1.220(3) . ?
O1 O1 2.441(7) 2_666 ?
N1 C1 1.338(7) . ?
N1 C5 1.358(7) . ?
N2 C10 1.342(7) . ?
N2 C6 1.372(7) . ?
N3 C11 1.356(7) . ?
N3 C15 1.364(7) . ?
N4 C20 1.357(7) . ?
N4 C16 1.363(7) . ?
N5 C25 1.345(7) . ?
N5 C21 1.361(7) . ?
N6 C27 1.485(8) . ?
N6 C29 1.492(8) . ?
N6 C28 1.505(8) . ?
N6 C26 1.506(7) . ?
C1 C2 1.382(8) . ?
C2 C3 1.369(9) . ?
C3 C4 1.375(9) . ?
C4 C5 1.387(8) . ?
C5 C6 1.469(8) . ?
C6 C7 1.380(8) . ?
C7 C8 1.374(10) . ?
C8 C9 1.373(10) . ?
C9 C10 1.381(8) . ?
C11 C12 1.374(9) . ?
C12 C13 1.375(9) . ?
C13 C14 1.367(9) . ?
C14 C15 1.394(8) . ?
C15 C16 1.450(8) . ?
C16 C17 1.387(8) . ?
C17 C18 1.379(9) . ?
C18 C19 1.364(9) . ?
C19 C20 1.368(8) . ?
C21 C22 1.373(8) . ?
C22 C23 1.377(8) . ?
C23 C24 1.389(8) . ?
C23 C26 1.503(8) . ?
C24 C25 1.376(8) . ?

loop_
_geom_torsion_atom_site_label_1
_geom_torsion_atom_site_label_2
_geom_torsion_atom_site_label_3
_geom_torsion_atom_site_label_4
_geom_torsion
_geom_torsion_site_symmetry_1
_geom_torsion_site_symmetry_2
_geom_torsion_site_symmetry_3
_geom_torsion_site_symmetry_4
_geom_torsion_publ_flag
C35 O5 C33 C34 124(6) . . . . ?
C33 O5 C35 C36 166(5) . . . . ?
C32 O4 C36 C35 -91(5) . . . . ?
O5 C35 C36 O4 -37(7) . . . . ?
C35B O5B C33B C34B -167(4) . . . . ?
C33B O5B C35B C36B 166(5) . . . . ?
C5 N1 C1 C2 1.6(8) . . . . ?
Os1 N1 C1 C2 -178.8(4) . . . . ?
N1 C1 C2 C3 -1.2(9) . . . . ?
C1 C2 C3 C4 0.3(10) . . . . ?
C2 C3 C4 C5 0.2(10) . . . . ?
C1 N1 C5 C4 -1.1(8) . . . . ?
Os1 N1 C5 C4 179.2(4) . . . . ?
C1 N1 C5 C6 -179.1(5) . . . . ?
Os1 N1 C5 C6 1.2(6) . . . . ?
C3 C4 C5 N1 0.2(9) . . . . ?
C3 C4 C5 C6 178.0(6) . . . . ?
C10 N2 C6 C7 0.1(8) . . . . ?
Os1 N2 C6 C7 179.6(4) . . . . ?
C10 N2 C6 C5 179.2(5) . . . . ?
Os1 N2 C6 C5 -1.2(6) . . . . ?
N1 C5 C6 N2 0.0(7) . . . . ?
C4 C5 C6 N2 -177.9(5) . . . . ?
N1 C5 C6 C7 179.1(5) . . . . ?
C4 C5 C6 C7 1.2(9) . . . . ?
N2 C6 C7 C8 -1.0(9) . . . . ?
C5 C6 C7 C8 180.0(6) . . . . ?
C6 C7 C8 C9 1.3(10) . . . . ?
C7 C8 C9 C10 -0.7(10) . . . . ?
C6 N2 C10 C9 0.5(9) . . . . ?
Os1 N2 C10 C9 -179.0(5) . . . . ?
C8 C9 C10 N2 -0.1(10) . . . . ?
C15 N3 C11 C12 1.0(8) . . . . ?
Os1 N3 C11 C12 -177.2(4) . . . . ?
N3 C11 C12 C13 -0.5(9) . . . . ?
C11 C12 C13 C14 -0.2(9) . . . . ?
C12 C13 C14 C15 0.5(9) . . . . ?
C11 N3 C15 C14 -0.7(7) . . . . ?
Os1 N3 C15 C14 177.7(4) . . . . ?
C11 N3 C15 C16 178.0(5) . . . . ?
Os1 N3 C15 C16 -3.6(6) . . . . ?
C13 C14 C15 N3 0.0(8) . . . . ?
C13 C14 C15 C16 -178.6(5) . . . . ?
C20 N4 C16 C17 -0.5(7) . . . . ?
Os1 N4 C16 C17 -171.3(4) . . . . ?
C20 N4 C16 C15 -179.7(4) . . . . ?
Os1 N4 C16 C15 9.4(6) . . . . ?
N3 C15 C16 N4 -3.9(7) . . . . ?
C14 C15 C16 N4 174.7(5) . . . . ?
N3 C15 C16 C17 176.9(5) . . . . ?
C14 C15 C16 C17 -4.5(9) . . . . ?
N4 C16 C17 C18 1.9(8) . . . . ?
C15 C16 C17 C18 -178.9(5) . . . . ?
C16 C17 C18 C19 -1.7(9) . . . . ?
C17 C18 C19 C20 0.0(9) . . . . ?
C16 N4 C20 C19 -1.2(8) . . . . ?
Os1 N4 C20 C19 168.5(4) . . . . ?
C18 C19 C20 N4 1.4(9) . . . . ?
C25 N5 C21 C22 0.4(8) . . . . ?
Os1 N5 C21 C22 -173.9(4) . . . . ?
N5 C21 C22 C23 1.0(8) . . . . ?
C21 C22 C23 C24 -0.3(8) . . . . ?
C21 C22 C23 C26 175.3(5) . . . . ?
C22 C23 C24 C25 -1.7(8) . . . . ?
C26 C23 C24 C25 -177.2(5) . . . . ?
C21 N5 C25 C24 -2.5(8) . . . . ?
Os1 N5 C25 C24 171.6(4) . . . . ?
C23 C24 C25 N5 3.2(8) . . . . ?
C22 C23 C26 N6 101.3(6) . . . . ?
C24 C23 C26 N6 -83.4(7) . . . . ?
C27 N6 C26 C23 -54.2(6) . . . . ?
C29 N6 C26 C23 -173.9(5) . . . . ?
C28 N6 C26 C23 68.1(6) . . . . ?
